data_2225137
loop_
_publ_author_name
'Wei, Peihai'
'Yuan, Dong'
'Zhu, Wencai'
'Zhang, Xiutang'
'Hu, Bo'

_publ_section_title
;
 Bis{tris[3-(2-pyridyl)-1<i>H</i>-pyrazole]iron(II)}
 tetradecamolybdo(V,VI)silicate
;
_journal_coeditor_code WM2300
_journal_issue 2
_journal_name_full 'Acta Crystallographica Section E'
_journal_page_first m190
_journal_page_last m191
_journal_paper_doi 10.1107/S1600536810002412
_journal_volume 66
_journal_year 2010
_chemical_formula_iupac '[Fe (C8 H7 N3)3]2 [Si Mo14 O44]'
_chemical_formula_moiety '2(C24 H21 Fe N9 2+), Mo14 O44 Si 4-'
_chemical_formula_sum 'C48 H42 Fe2 Mo14 N18 O44 Si'
_chemical_formula_weight 3057.95
_chemical_name_systematic
;
Bis{tris[3-(2-pyridyl)-1<i>H</i>-pyrazole]iron(II)}
tetradecamolybdo(V,VI)silicate
;
_space_group_IT_number 14
_symmetry_cell_setting monoclinic
_symmetry_space_group_name_Hall '-P 2ybc'
_symmetry_space_group_name_H-M 'P 1 21/c 1'
_atom_sites_solution_hydrogens geom
_atom_sites_solution_primary direct
_atom_sites_solution_secondary difmap
_audit_creation_method SHELXL-97
_cell_angle_alpha 90.00
_cell_angle_beta 102.69(3)
_cell_angle_gamma 90.00
_cell_formula_units_Z 2
_cell_length_a 13.055(3)
_cell_length_b 16.931(3)
_cell_length_c 18.562(4)
_cell_measurement_reflns_used 7026
_cell_measurement_temperature 293(2)
_cell_measurement_theta_max 25.00
_cell_measurement_theta_min 1.65
_cell_volume 4002.6(15)
_computing_cell_refinement 'SAINT-Plus (Bruker, 2001)'
_computing_data_collection 'APEX2 (Bruker, 2004)'
_computing_data_reduction 'SAINT-Plus (Bruker, 2001)'
_computing_molecular_graphics 'SHELXTL (Sheldrick, 2008)'
_computing_publication_material 'SHELXTL (Sheldrick, 2008)'
_computing_structure_refinement 'SHELXL97 (Sheldrick, 2008)'
_computing_structure_solution 'SHELXS97 (Sheldrick, 2008)'
_diffrn_ambient_temperature 293(2)
_diffrn_measured_fraction_theta_full 0.997
_diffrn_measured_fraction_theta_max 0.997
_diffrn_measurement_device_type 'Bruker APEXII CCD'
_diffrn_measurement_method 'phi and omega scans'
_diffrn_radiation_monochromator graphite
_diffrn_radiation_source 'fine-focus sealed tube'
_diffrn_radiation_type MoK\a
_diffrn_radiation_wavelength 0.71073
_diffrn_reflns_av_R_equivalents 0.0762
_diffrn_reflns_av_sigmaI/netI 0.0741
_diffrn_reflns_limit_h_max 15
_diffrn_reflns_limit_h_min -15
_diffrn_reflns_limit_k_max 20
_diffrn_reflns_limit_k_min -20
_diffrn_reflns_limit_l_max 22
_diffrn_reflns_limit_l_min -21
_diffrn_reflns_number 27223
_diffrn_reflns_theta_full 25.00
_diffrn_reflns_theta_max 25.00
_diffrn_reflns_theta_min 1.65
_diffrn_standards_number 0
_exptl_absorpt_coefficient_mu 2.581
_exptl_absorpt_correction_T_max 0.8201
_exptl_absorpt_correction_T_min 0.7470
_exptl_absorpt_correction_type multi-scan
_exptl_absorpt_process_details '(SADABS; Bruker, 2001)'
_exptl_crystal_colour brown
_exptl_crystal_density_diffrn 2.537
_exptl_crystal_density_method 'not measured'
_exptl_crystal_description block
_exptl_crystal_F_000 2924
_exptl_crystal_size_max 0.12
_exptl_crystal_size_mid 0.10
_exptl_crystal_size_min 0.08
_refine_diff_density_max 1.472
_refine_diff_density_min -1.515
_refine_ls_extinction_method none
_refine_ls_goodness_of_fit_ref 1.003
_refine_ls_hydrogen_treatment constr
_refine_ls_matrix_type full
_refine_ls_number_parameters 638
_refine_ls_number_reflns 7026
_refine_ls_number_restraints 444
_refine_ls_restrained_S_all 1.009
_refine_ls_R_factor_all 0.0991
_refine_ls_R_factor_gt 0.0592
_refine_ls_shift/su_max 0.001
_refine_ls_shift/su_mean 0.000
_refine_ls_structure_factor_coef Fsqd
_refine_ls_weighting_details 'w=1/[\s^2^(Fo^2^)+(0.0580P)^2^+47.4341P] where P=(Fo^2^+2Fc^2^)/3'
_refine_ls_weighting_scheme calc
_refine_ls_wR_factor_gt 0.1332
_refine_ls_wR_factor_ref 0.1570
_reflns_number_gt 4730
_reflns_number_total 7026
_reflns_threshold_expression I>2\s(I)
_cod_data_source_file wm2300.cif
_cod_data_source_block I
_cod_depositor_comments
;
The following automatic conversions were performed:
'_symmetry_cell_setting' value 'Monoclinic' changed to 'monoclinic'
according to '/home/saulius/struct/CIF-dictionaries/cif_core.dic'
dictionary named 'cif_core.dic' version 2.4.1 from 2010-06-29.

Automatic conversion script
Id: cif_fix_enum 1527 2010-12-29 10:47:43Z saulius 

The following automatic conversions were performed:

'_symmetry_cell_setting' value 'Monoclinic' changed to 'monoclinic'
according to /home/saulius/struct/CIF-dictionaries/cif_core.dic
dictionary named 'cif_core.dic' version 2.4.1 from 2010-06-29.

Automatic conversion script
Id: cif_fix_values 1715 2011-07-08 13:25:40Z adriana 
;
_cod_original_cell_volume 4002.6(14)
_cod_original_sg_symbol_H-M 'P 21/c'
_cod_database_code 2225137
_cod_database_fobs_code 2225137

loop_
_symmetry_equiv_pos_as_xyz
'x, y, z'
'-x, y+1/2, -z+1/2'
'-x, -y, -z'
'x, -y-1/2, z-1/2'

loop_
_atom_site_type_symbol
_atom_site_label
_atom_site_fract_x
_atom_site_fract_y
_atom_site_fract_z
_atom_site_U_iso_or_equiv
_atom_site_adp_type
_atom_site_calc_flag
_atom_site_refinement_flags
_atom_site_occupancy
_atom_site_disorder_assembly
_atom_site_disorder_group
Si Si1 0.0000 0.5000 0.5000 0.0193(8) Uani d SU 1 . .
Fe Fe1 0.36074(14) 0.58896(11) 0.17093(11) 0.0497(5) Uani d U 1 . .
Mo Mo1 0.20889(7) 0.55765(6) 0.41647(5) 0.0364(3) Uani d U 1 . .
Mo Mo2 -0.00697(9) 0.46521(7) 0.30342(6) 0.0431(3) Uani d U 1 . .
Mo Mo3 0.33482(8) 0.44820(7) 0.54989(6) 0.0464(3) Uani d U 1 . .
Mo Mo4 0.21554(8) 0.59444(6) 0.61448(6) 0.0408(3) Uani d U 1 . .
Mo Mo5 0.05628(8) 0.70722(6) 0.47289(6) 0.0389(3) Uani d U 1 . .
Mo Mo6 -0.16040(7) 0.61555(6) 0.35957(6) 0.0378(3) Uani d U 1 . .
Mo Mo7 -0.14918(7) 0.65270(6) 0.55885(5) 0.0339(3) Uani d U 1 . .
C C1 0.5226(13) 0.7541(10) 0.3320(9) 0.080(5) Uani d U 1 . .
H H1 0.5807 0.7807 0.3592 0.096 Uiso calc R 1 . .
C C2 0.4230(13) 0.7709(10) 0.3329(9) 0.074(4) Uani d U 1 . .
H H2 0.3975 0.8084 0.3611 0.088 Uiso calc R 1 . .
C C3 0.3659(11) 0.7178(8) 0.2806(7) 0.055(3) Uani d U 1 . .
C C4 0.2536(10) 0.7064(8) 0.2539(7) 0.048(3) Uani d U 1 . .
C C5 0.1772(11) 0.7481(9) 0.2789(8) 0.060(4) Uani d U 1 . .
H H5 0.1956 0.7867 0.3151 0.072 Uiso calc R 1 . .
C C6 0.0709(12) 0.7310(10) 0.2481(9) 0.069(4) Uani d U 1 . .
H H6 0.0182 0.7576 0.2648 0.082 Uiso calc R 1 . .
C C7 0.0462(12) 0.6771(10) 0.1956(9) 0.070(4) Uani d U 1 . .
H H7 -0.0240 0.6661 0.1752 0.084 Uiso calc R 1 . .
C C8 0.1236(11) 0.6369(9) 0.1708(8) 0.063(4) Uani d U 1 . .
H H8 0.1044 0.5995 0.1336 0.076 Uiso calc R 1 . .
C C9 0.4257(14) 0.7723(10) 0.0181(9) 0.079(5) Uani d U 1 . .
H H9 0.4153 0.8194 -0.0084 0.095 Uiso calc R 1 . .
C C10 0.5155(13) 0.7282(10) 0.0337(8) 0.072(4) Uani d U 1 . .
H H10 0.5774 0.7377 0.0181 0.086 Uiso calc R 1 . .
C C11 0.4943(11) 0.6643(8) 0.0791(7) 0.053(3) Uani d U 1 . .
C C12 0.5598(10) 0.6004(8) 0.1139(7) 0.048(3) Uani d U 1 . .
C C13 0.6664(12) 0.5936(10) 0.1094(8) 0.072(4) Uani d U 1 . .
H H13 0.6971 0.6311 0.0843 0.087 Uiso calc R 1 . .
C C14 0.7234(15) 0.5302(12) 0.1431(10) 0.095(6) Uani d U 1 . .
H H14 0.7922 0.5218 0.1388 0.114 Uiso calc R 1 . .
C C15 0.6750(13) 0.4797(10) 0.1834(9) 0.076(5) Uani d U 1 . .
H H15 0.7126 0.4373 0.2077 0.091 Uiso calc R 1 . .
C C16 0.5731(12) 0.4904(9) 0.1886(8) 0.067(4) Uani d U 1 . .
H H16 0.5430 0.4553 0.2164 0.081 Uiso calc R 1 . .
C C17 0.3580(12) 0.3850(9) 0.3102(9) 0.065(4) Uani d U 1 . .
H H17 0.3773 0.3553 0.3532 0.078 Uiso calc R 1 . .
C C18 0.2902(12) 0.3614(9) 0.2482(8) 0.066(4) Uani d U 1 . .
H H18 0.2535 0.3141 0.2391 0.079 Uiso calc R 1 . .
C C19 0.2886(10) 0.4280(8) 0.1993(8) 0.054(3) Uani d U 1 . .
C C20 0.2335(10) 0.4416(8) 0.1235(7) 0.052(3) Uani d U 1 . .
C C21 0.1621(13) 0.3881(10) 0.0809(10) 0.081(5) Uani d U 1 . .
H H21 0.1494 0.3387 0.0989 0.098 Uiso calc R 1 . .
C C22 0.1117(13) 0.4130(11) 0.0105(9) 0.081(5) Uani d U 1 . .
H H22 0.0637 0.3795 -0.0191 0.097 Uiso calc R 1 . .
C C23 0.1311(13) 0.4857(10) -0.0161(9) 0.075(4) Uani d U 1 . .
H H23 0.0938 0.5025 -0.0621 0.090 Uiso calc R 1 . .
C C24 0.2060(11) 0.5332(9) 0.0258(8) 0.059(4) Uani d U 1 . .
H H24 0.2231 0.5807 0.0062 0.070 Uiso calc R 1 . .
N N1 0.3925(9) 0.4562(7) 0.3005(6) 0.060(3) Uani d U 1 . .
H H1A 0.4368 0.4813 0.3338 0.072 Uiso calc R 1 . .
N N2 0.3507(8) 0.4859(6) 0.2324(6) 0.051(3) Uani d U 1 . .
N N3 0.2551(9) 0.5129(7) 0.0943(6) 0.057(3) Uani d U 1 . .
N N4 0.3541(10) 0.7337(7) 0.0492(7) 0.072(4) Uani d U 1 . .
H H4 0.2902 0.7490 0.0449 0.087 Uiso calc R 1 . .
N N5 0.3958(9) 0.6673(6) 0.0883(6) 0.055(3) Uani d U 1 . .
N N6 0.5155(8) 0.5512(6) 0.1541(6) 0.052(3) Uani d U 1 . .
N N7 0.5271(10) 0.6937(8) 0.2864(7) 0.072(4) Uani d U 1 . .
H H7A 0.5839 0.6725 0.2793 0.086 Uiso calc R 1 . .
N N8 0.4298(8) 0.6712(7) 0.2534(6) 0.052(3) Uani d U 1 . .
N N9 0.2279(9) 0.6507(7) 0.1994(6) 0.058(3) Uani d U 1 . .
O O1 0.0848(7) 0.8012(5) 0.4612(5) 0.058(2) Uani d U 1 . .
O O2 -0.2484(7) 0.6655(6) 0.2974(5) 0.061(2) Uani d U 1 . .
O O3 0.3156(7) 0.5797(6) 0.3861(5) 0.061(2) Uani d U 1 . .
O O4 0.3275(6) 0.6295(5) 0.6651(5) 0.052(2) Uani d U 1 . .
O O5 -0.0141(7) 0.4491(5) 0.2150(5) 0.054(2) Uani d U 1 . .
O O6 -0.0494(8) 0.7163(6) 0.5323(5) 0.071(3) Uani d U 1 . .
O O7 0.1182(8) 0.5280(6) 0.3314(5) 0.074(3) Uani d U 1 . .
O O8 -0.0581(7) 0.6902(6) 0.3890(5) 0.071(3) Uani d U 1 . .
O O9 -0.2306(7) 0.7206(6) 0.5792(5) 0.066(3) Uani d U 1 . .
O O10 0.2238(9) 0.3640(6) 0.5498(5) 0.080(3) Uani d U 1 . .
O O11A 0.2488(15) 0.5526(11) 0.5273(10) 0.040(5) Uani d PU 0.50 . .
O O11B 0.2997(13) 0.5646(10) 0.5258(9) 0.033(4) Uani d PU 0.50 . .
O O12 -0.0731(8) 0.6245(6) 0.6494(5) 0.076(3) Uani d U 1 . .
O O13 0.1592(8) 0.6844(6) 0.5658(5) 0.077(3) Uani d U 1 . .
O O14 0.2189(12) 0.4826(9) 0.6113(9) 0.033(4) Uani d PU 0.50 . .
O O14A 0.2767(14) 0.4726(10) 0.6443(9) 0.043(4) Uani d PU 0.50 . .
O O15 -0.0919(9) 0.5605(6) 0.2994(7) 0.090(3) Uani d U 1 . .
O O16 0.2659(13) 0.4376(10) 0.4430(9) 0.036(4) Uani d PU 0.50 . .
O O16B 0.2127(12) 0.4516(9) 0.4492(8) 0.028(4) Uani d PU 0.50 . .
O O17A -0.0469(10) 0.5874(8) 0.4826(7) 0.029(3) Uani d PU 0.50 . .
O O17B -0.0747(10) 0.4992(8) 0.4136(7) 0.028(3) Uani d PU 0.50 . .
O O18A 0.0684(10) 0.4742(8) 0.4390(7) 0.027(3) Uani d PU 0.50 . .
O O18B -0.0905(10) 0.4306(8) 0.5014(7) 0.028(3) Uani d PU 0.50 . .
O O19 0.1508(9) 0.6552(7) 0.4225(6) 0.087(3) Uani d U 1 . .
O O20 0.4195(13) 0.4254(10) 0.4906(10) 0.104(5) Uani d PU 0.75 . .
O O20A 0.412(2) 0.3654(19) 0.5690(16) 0.041(8) Uani d PU 0.25 . .
O O21A 0.449(2) 0.5140(17) 0.5616(15) 0.034(7) Uani d PU 0.25 . .
O O21 0.4286(12) 0.4547(10) 0.6293(9) 0.100(5) Uani d PU 0.75 . .
O O22 0.1328(8) 0.5930(6) 0.6805(7) 0.085(3) Uani d U 1 . .

loop_
_atom_site_aniso_label
_atom_site_aniso_U_11
_atom_site_aniso_U_22
_atom_site_aniso_U_33
_atom_site_aniso_U_12
_atom_site_aniso_U_13
_atom_site_aniso_U_23
Si1 0.0201(18) 0.0165(19) 0.0221(18) 0.0002(15) 0.0064(15) -0.0006(15)
Fe1 0.0472(11) 0.0411(11) 0.0604(12) -0.0018(9) 0.0109(9) -0.0033(9)
Mo1 0.0292(5) 0.0435(6) 0.0374(6) -0.0003(4) 0.0090(4) 0.0018(5)
Mo2 0.0549(7) 0.0418(7) 0.0353(6) -0.0056(5) 0.0162(5) -0.0055(5)
Mo3 0.0418(6) 0.0427(7) 0.0500(7) 0.0061(5) -0.0001(5) -0.0015(5)
Mo4 0.0297(5) 0.0392(6) 0.0513(7) -0.0034(4) 0.0043(4) -0.0140(5)
Mo5 0.0460(6) 0.0235(5) 0.0442(6) 0.0013(4) 0.0036(5) 0.0015(5)
Mo6 0.0300(5) 0.0322(6) 0.0487(6) 0.0053(4) 0.0030(4) 0.0082(5)
Mo7 0.0296(5) 0.0275(5) 0.0440(6) 0.0044(4) 0.0071(4) -0.0050(4)
C1 0.075(8) 0.079(8) 0.079(8) -0.011(7) 0.001(7) -0.005(7)
C2 0.080(8) 0.072(8) 0.072(8) -0.004(7) 0.024(7) -0.010(7)
C3 0.053(7) 0.053(7) 0.058(7) 0.000(6) 0.007(6) 0.011(6)
C4 0.051(6) 0.045(6) 0.051(6) 0.010(5) 0.017(5) 0.015(5)
C5 0.072(7) 0.053(7) 0.056(7) 0.005(6) 0.019(6) 0.015(6)
C6 0.064(7) 0.072(8) 0.074(8) 0.014(6) 0.025(6) 0.023(7)
C7 0.060(7) 0.078(8) 0.071(8) 0.003(7) 0.013(6) 0.024(7)
C8 0.055(7) 0.068(8) 0.064(7) 0.000(6) 0.006(6) 0.006(6)
C9 0.093(8) 0.062(8) 0.080(8) -0.006(7) 0.012(7) 0.019(7)
C10 0.067(8) 0.075(8) 0.069(7) -0.003(7) 0.008(6) 0.005(7)
C11 0.059(7) 0.046(7) 0.049(6) -0.007(6) 0.003(5) -0.001(5)
C12 0.048(6) 0.051(7) 0.046(6) 0.004(5) 0.010(5) -0.001(5)
C13 0.070(8) 0.080(8) 0.067(8) 0.002(7) 0.015(6) 0.014(7)
C14 0.090(9) 0.108(10) 0.093(9) 0.014(8) 0.035(8) 0.011(8)
C15 0.081(8) 0.077(8) 0.072(8) 0.022(7) 0.023(7) 0.005(7)
C16 0.076(8) 0.063(8) 0.066(7) 0.015(6) 0.023(6) 0.016(6)
C17 0.072(7) 0.061(8) 0.063(7) 0.011(6) 0.016(6) 0.008(6)
C18 0.075(8) 0.059(7) 0.067(7) -0.008(6) 0.022(6) 0.000(6)
C19 0.053(7) 0.053(7) 0.057(7) -0.010(6) 0.015(6) -0.006(6)
C20 0.040(6) 0.058(7) 0.059(7) -0.007(5) 0.016(5) -0.010(6)
C21 0.078(8) 0.074(8) 0.090(9) -0.024(7) 0.013(7) -0.005(7)
C22 0.078(8) 0.087(9) 0.071(8) -0.022(7) 0.004(7) -0.007(7)
C23 0.076(8) 0.084(8) 0.067(8) -0.005(7) 0.018(6) 0.004(7)
C24 0.055(7) 0.062(7) 0.058(7) -0.006(6) 0.010(6) 0.001(6)
N1 0.055(6) 0.062(7) 0.063(6) -0.004(5) 0.014(5) -0.004(5)
N2 0.050(5) 0.050(6) 0.052(6) 0.000(5) 0.011(5) 0.007(5)
N3 0.062(6) 0.055(6) 0.055(6) -0.006(5) 0.016(5) -0.002(5)
N4 0.073(7) 0.058(7) 0.077(7) 0.015(6) -0.002(6) -0.007(6)
N5 0.059(6) 0.046(6) 0.056(6) 0.010(5) 0.000(5) 0.003(5)
N6 0.057(6) 0.042(6) 0.055(6) 0.010(5) 0.011(5) 0.004(5)
N7 0.060(6) 0.078(7) 0.075(7) -0.001(6) 0.010(6) 0.006(6)
N8 0.040(5) 0.061(6) 0.053(6) -0.004(5) 0.004(5) 0.006(5)
N9 0.056(6) 0.058(6) 0.060(6) -0.003(5) 0.012(5) 0.010(5)
O1 0.058(3) 0.057(3) 0.058(3) -0.0004(10) 0.0125(11) 0.0000(10)
O2 0.061(3) 0.062(3) 0.061(3) 0.0006(10) 0.0132(11) 0.0009(10)
O3 0.061(3) 0.061(3) 0.062(3) -0.0001(10) 0.0139(11) 0.0009(10)
O4 0.051(2) 0.052(2) 0.052(2) 0.0003(10) 0.0108(11) -0.0007(10)
O5 0.055(2) 0.054(2) 0.053(2) -0.0001(10) 0.0118(11) -0.0002(10)
O6 0.072(6) 0.092(6) 0.053(5) -0.038(5) 0.019(4) -0.017(5)
O7 0.086(6) 0.056(5) 0.061(5) -0.020(5) -0.026(5) 0.019(4)
O8 0.070(5) 0.101(6) 0.044(5) -0.038(5) 0.017(4) -0.002(5)
O9 0.066(3) 0.066(3) 0.067(3) 0.0009(10) 0.0142(11) -0.0014(10)
O10 0.105(7) 0.073(6) 0.062(6) -0.049(5) 0.018(5) -0.014(5)
O11A 0.041(8) 0.035(8) 0.043(8) -0.001(7) 0.010(7) 0.005(6)
O11B 0.028(7) 0.030(7) 0.038(7) 0.003(6) 0.000(6) 0.002(6)
O12 0.087(6) 0.052(5) 0.070(6) -0.028(5) -0.026(5) 0.013(5)
O13 0.092(6) 0.076(6) 0.053(5) 0.050(5) -0.005(5) -0.017(5)
O14 0.033(7) 0.031(7) 0.036(7) -0.003(6) 0.007(6) 0.007(6)
O14A 0.042(7) 0.039(8) 0.044(8) 0.003(6) 0.002(6) -0.003(6)
O15 0.093(6) 0.059(6) 0.138(8) 0.002(5) 0.069(6) -0.010(6)
O16 0.035(7) 0.038(8) 0.036(7) 0.008(7) 0.009(6) 0.000(6)
O16B 0.023(7) 0.033(7) 0.029(7) 0.004(6) 0.008(6) -0.008(6)
O17A 0.025(6) 0.028(6) 0.033(6) 0.003(5) 0.004(5) 0.000(5)
O17B 0.030(6) 0.024(6) 0.034(6) 0.008(5) 0.013(5) 0.005(5)
O18A 0.027(6) 0.027(6) 0.023(6) 0.003(5) 0.000(5) -0.003(5)
O18B 0.030(6) 0.023(6) 0.028(6) 0.001(5) 0.001(5) -0.011(5)
O19 0.101(6) 0.094(6) 0.060(5) 0.044(5) 0.006(5) 0.001(5)
O20 0.096(8) 0.105(9) 0.114(9) 0.008(7) 0.031(7) -0.007(7)
O20A 0.040(11) 0.048(11) 0.036(11) 0.020(9) 0.007(8) 0.000(9)
O21A 0.024(9) 0.043(10) 0.031(10) -0.008(8) 0.001(8) 0.005(8)
O21 0.079(8) 0.096(9) 0.111(9) 0.003(7) -0.008(7) -0.001(7)
O22 0.086(6) 0.051(6) 0.136(7) -0.005(5) 0.062(6) -0.020(5)

loop_
_atom_type_symbol
_atom_type_description
_atom_type_scat_dispersion_real
_atom_type_scat_dispersion_imag
_atom_type_scat_source
C C 0.0033 0.0016 'International Tables Vol C Tables 4.2.6.8 and 6.1.1.4'
H H 0.0000 0.0000 'International Tables Vol C Tables 4.2.6.8 and 6.1.1.4'
N N 0.0061 0.0033 'International Tables Vol C Tables 4.2.6.8 and 6.1.1.4'
O O 0.0106 0.0060 'International Tables Vol C Tables 4.2.6.8 and 6.1.1.4'
Si Si 0.0817 0.0704 'International Tables Vol C Tables 4.2.6.8 and 6.1.1.4'
Fe Fe 0.3463 0.8444 'International Tables Vol C Tables 4.2.6.8 and 6.1.1.4'
Mo Mo -1.6832 0.6857 'International Tables Vol C Tables 4.2.6.8 and 6.1.1.4'

loop_
_geom_angle_atom_site_label_1
_geom_angle_atom_site_label_2
_geom_angle_atom_site_label_3
_geom_angle_site_symmetry_1
_geom_angle_site_symmetry_3
_geom_angle
_geom_angle_publ_flag
O17A Si1 O17A 3_566 . 180.0(10) ?
O17A Si1 O18A 3_566 . 69.8(7) ?
O17A Si1 O18A . . 110.2(7) ?
O17A Si1 O18A 3_566 3_566 110.2(7) ?
O17A Si1 O18A . 3_566 69.8(7) ?
O18A Si1 O18A . 3_566 180.000(3) ?
O17A Si1 O18B 3_566 . 65.7(6) ?
O17A Si1 O18B . . 114.3(6) ?
O18A Si1 O18B . . 108.4(6) ?
O18A Si1 O18B 3_566 . 71.6(6) ?
O17A Si1 O18B 3_566 3_566 114.3(6) ?
O17A Si1 O18B . 3_566 65.7(6) ?
O18A Si1 O18B . 3_566 71.6(6) ?
O18A Si1 O18B 3_566 3_566 108.4(6) ?
O18B Si1 O18B . 3_566 180.0(6) ?
O17A Si1 O17B 3_566 . 107.4(7) ?
O17A Si1 O17B . . 72.6(7) ?
O18A Si1 O17B . . 68.4(6) ?
O18A Si1 O17B 3_566 . 111.6(6) ?
O18B Si1 O17B . . 75.3(6) ?
O18B Si1 O17B 3_566 . 104.7(6) ?
O17A Si1 O17B 3_566 3_566 72.6(7) ?
O17A Si1 O17B . 3_566 107.4(7) ?
O18A Si1 O17B . 3_566 111.6(6) ?
O18A Si1 O17B 3_566 3_566 68.4(6) ?
O18B Si1 O17B . 3_566 104.7(6) ?
O18B Si1 O17B 3_566 3_566 75.3(6) ?
O17B Si1 O17B . 3_566 180.000(3) ?
N2 Fe1 N8 . . 102.7(4) ?
N2 Fe1 N5 . . 161.1(4) ?
N8 Fe1 N5 . . 89.3(4) ?
N2 Fe1 N3 . . 76.0(4) ?
N8 Fe1 N3 . . 166.1(4) ?
N5 Fe1 N3 . . 95.8(4) ?
N2 Fe1 N9 . . 96.8(4) ?
N8 Fe1 N9 . . 75.2(4) ?
N5 Fe1 N9 . . 100.5(4) ?
N3 Fe1 N9 . . 91.1(4) ?
N2 Fe1 N6 . . 90.3(4) ?
N8 Fe1 N6 . . 92.0(4) ?
N5 Fe1 N6 . . 74.5(4) ?
N3 Fe1 N6 . . 101.8(4) ?
N9 Fe1 N6 . . 166.5(4) ?
O3 Mo1 O7 . . 101.6(5) ?
O3 Mo1 O19 . . 102.0(5) ?
O7 Mo1 O19 . . 95.9(5) ?
O3 Mo1 O16B . . 111.0(6) ?
O7 Mo1 O16B . . 89.0(5) ?
O19 Mo1 O16B . . 144.9(6) ?
O3 Mo1 O11A . . 108.1(6) ?
O7 Mo1 O11A . . 147.9(6) ?
O19 Mo1 O11A . . 89.7(6) ?
O16B Mo1 O11A . . 69.4(7) ?
O3 Mo1 O11B . . 88.8(6) ?
O7 Mo1 O11B . . 165.0(6) ?
O19 Mo1 O11B . . 92.5(6) ?
O16B Mo1 O11B . . 77.0(6) ?
O11A Mo1 O11B . . 19.3(5) ?
O3 Mo1 O16 . . 90.9(6) ?
O7 Mo1 O16 . . 93.6(5) ?
O19 Mo1 O16 . . 162.0(6) ?
O16B Mo1 O16 . . 20.1(5) ?
O11A Mo1 O16 . . 74.4(7) ?
O11B Mo1 O16 . . 75.2(6) ?
O3 Mo1 O18B . 3_566 154.5(4) ?
O7 Mo1 O18B . 3_566 100.7(5) ?
O19 Mo1 O18B . 3_566 63.6(5) ?
O16B Mo1 O18B . 3_566 81.4(6) ?
O11A Mo1 O18B . 3_566 54.1(6) ?
O11B Mo1 O18B . 3_566 71.9(6) ?
O16 Mo1 O18B . 3_566 99.7(5) ?
O3 Mo1 O18A . . 156.2(5) ?
O7 Mo1 O18A . . 67.5(4) ?
O19 Mo1 O18A . . 100.2(5) ?
O16B Mo1 O18A . . 50.1(6) ?
O11A Mo1 O18A . . 80.4(6) ?
O11B Mo1 O18A . . 98.8(6) ?
O16 Mo1 O18A . . 69.6(5) ?
O18B Mo1 O18A 3_566 . 47.4(4) ?
O5 Mo2 O7 . . 102.7(4) ?
O5 Mo2 O12 . 3_566 103.1(4) ?
O7 Mo2 O12 . 3_566 88.3(4) ?
O5 Mo2 O15 . . 101.1(5) ?
O7 Mo2 O15 . . 89.7(5) ?
O12 Mo2 O15 3_566 . 155.6(5) ?
O5 Mo2 O22 . 3_566 101.5(5) ?
O7 Mo2 O22 . 3_566 155.8(5) ?
O12 Mo2 O22 3_566 3_566 85.7(4) ?
O15 Mo2 O22 . 3_566 86.2(4) ?
O5 Mo2 O17B . . 155.9(4) ?
O7 Mo2 O17B . . 94.9(5) ?
O12 Mo2 O17B 3_566 . 93.7(4) ?
O15 Mo2 O17B . . 62.2(5) ?
O22 Mo2 O17B 3_566 . 62.2(4) ?
O5 Mo2 O18A . . 159.8(4) ?
O7 Mo2 O18A . . 64.6(4) ?
O12 Mo2 O18A 3_566 . 62.6(4) ?
O15 Mo2 O18A . . 94.8(5) ?
O22 Mo2 O18A 3_566 . 92.0(5) ?
O17B Mo2 O18A . . 44.3(4) ?
O21 Mo3 O20A . . 66.1(11) ?
O21 Mo3 O20 . . 97.1(8) ?
O20A Mo3 O20 . . 61.9(12) ?
O21 Mo3 O21A . . 56.4(10) ?
O20A Mo3 O21A . . 92.6(14) ?
O20 Mo3 O21A . . 66.6(11) ?
O21 Mo3 O16 . . 161.4(8) ?
O20A Mo3 O16 . . 104.3(11) ?
O20 Mo3 O16 . . 64.5(7) ?
O21A Mo3 O16 . . 110.4(10) ?
O21 Mo3 O10 . . 115.0(7) ?
O20A Mo3 O10 . . 79.4(11) ?
O20 Mo3 O10 . . 113.0(7) ?
O21A Mo3 O10 . . 170.5(9) ?
O16 Mo3 O10 . . 76.8(6) ?
O21 Mo3 O11B . . 102.1(7) ?
O20A Mo3 O11B . . 157.2(12) ?
O20 Mo3 O11B . . 102.4(8) ?
O21A Mo3 O11B . . 65.1(10) ?
O16 Mo3 O11B . . 80.8(7) ?
O10 Mo3 O11B . . 123.3(6) ?
O21 Mo3 O11A . . 111.9(8) ?
O20A Mo3 O11A . . 176.6(12) ?
O20 Mo3 O11A . . 116.3(8) ?
O21A Mo3 O11A . . 84.1(10) ?
O16 Mo3 O11A . . 76.8(7) ?
O10 Mo3 O11A . . 104.0(6) ?
O11B Mo3 O11A . . 19.5(5) ?
O21 Mo3 O14A . . 65.6(8) ?
O20A Mo3 O14A . . 107.0(11) ?
O20 Mo3 O14A . . 162.7(7) ?
O21A Mo3 O14A . . 102.4(10) ?
O16 Mo3 O14A . . 132.9(7) ?
O10 Mo3 O14A . . 75.5(5) ?
O11B Mo3 O14A . . 83.6(7) ?
O11A Mo3 O14A . . 74.0(7) ?
O21 Mo3 O14 . . 88.8(7) ?
O20A Mo3 O14 . . 124.0(11) ?
O20 Mo3 O14 . . 173.2(7) ?
O21A Mo3 O14 . . 114.7(10) ?
O16 Mo3 O14 . . 109.4(7) ?
O10 Mo3 O14 . . 66.9(5) ?
O11B Mo3 O14 . . 73.0(6) ?
O11A Mo3 O14 . . 58.0(6) ?
O14A Mo3 O14 . . 23.7(5) ?
O21 Mo3 O16B . . 174.7(7) ?
O20A Mo3 O16B . . 119.1(11) ?
O20 Mo3 O16B . . 84.9(7) ?
O21A Mo3 O16B . . 120.5(9) ?
O16 Mo3 O16B . . 20.6(5) ?
O10 Mo3 O16B . . 68.3(5) ?
O11B Mo3 O16B . . 72.6(6) ?
O11A Mo3 O16B . . 62.9(7) ?
O14A Mo3 O16B . . 112.4(6) ?
O14 Mo3 O16B . . 88.8(6) ?
O4 Mo4 O22 . . 101.8(5) ?
O4 Mo4 O13 . . 100.9(5) ?
O22 Mo4 O13 . . 96.4(5) ?
O4 Mo4 O14 . . 110.5(6) ?
O22 Mo4 O14 . . 91.7(6) ?
O13 Mo4 O14 . . 145.2(6) ?
O4 Mo4 O11A . . 106.1(6) ?
O22 Mo4 O11A . . 148.9(7) ?
O13 Mo4 O11A . . 91.8(6) ?
O14 Mo4 O11A . . 65.8(7) ?
O4 Mo4 O11B . . 89.0(5) ?
O22 Mo4 O11B . . 164.8(6) ?
O13 Mo4 O11B . . 91.9(5) ?
O14 Mo4 O11B . . 74.4(6) ?
O11A Mo4 O11B . . 17.4(6) ?
O4 Mo4 O14A . . 88.1(5) ?
O22 Mo4 O14A . . 93.1(5) ?
O13 Mo4 O14A . . 165.3(5) ?
O14 Mo4 O14A . . 22.7(5) ?
O11A Mo4 O14A . . 74.4(7) ?
O11B Mo4 O14A . . 76.5(6) ?
O4 Mo4 O17B . 3_566 153.6(4) ?
O22 Mo4 O17B . 3_566 66.0(5) ?
O13 Mo4 O17B . 3_566 103.7(5) ?
O14 Mo4 O17B . 3_566 49.8(6) ?
O11A Mo4 O17B . 3_566 82.9(6) ?
O11B Mo4 O17B . 3_566 99.7(5) ?
O14A Mo4 O17B . 3_566 70.0(5) ?
O4 Mo4 O18B . 3_566 153.7(4) ?
O22 Mo4 O18B . 3_566 102.3(5) ?
O13 Mo4 O18B . 3_566 66.0(4) ?
O14 Mo4 O18B . 3_566 79.3(6) ?
O11A Mo4 O18B . 3_566 54.4(6) ?
O11B Mo4 O18B . 3_566 69.6(5) ?
O14A Mo4 O18B . 3_566 101.0(5) ?
O17B Mo4 O18B 3_566 3_566 50.1(5) ?
O1 Mo5 O19 . . 100.9(5) ?
O1 Mo5 O8 . . 101.2(4) ?
O19 Mo5 O8 . . 90.3(4) ?
O1 Mo5 O6 . . 101.8(4) ?
O19 Mo5 O6 . . 157.2(5) ?
O8 Mo5 O6 . . 87.2(4) ?
O1 Mo5 O13 . . 99.9(4) ?
O19 Mo5 O13 . . 87.1(4) ?
O8 Mo5 O13 . . 158.8(4) ?
O6 Mo5 O13 . . 87.2(4) ?
O1 Mo5 O18B . 3_566 156.9(4) ?
O19 Mo5 O18B . 3_566 62.6(5) ?
O8 Mo5 O18B . 3_566 95.3(4) ?
O6 Mo5 O18B . 3_566 95.0(5) ?
O13 Mo5 O18B . 3_566 64.9(4) ?
O1 Mo5 O17A . . 160.3(4) ?
O19 Mo5 O17A . . 94.5(5) ?
O8 Mo5 O17A . . 66.2(4) ?
O6 Mo5 O17A . . 63.8(4) ?
O13 Mo5 O17A . . 93.0(5) ?
O18B Mo5 O17A 3_566 . 42.8(4) ?
O2 Mo6 O8 . . 101.7(5) ?
O2 Mo6 O15 . . 101.0(5) ?
O8 Mo6 O15 . . 96.4(5) ?
O2 Mo6 O14 . 3_566 111.8(6) ?
O8 Mo6 O14 . 3_566 143.8(6) ?
O15 Mo6 O14 . 3_566 90.5(6) ?
O2 Mo6 O10 . 3_566 98.0(5) ?
O8 Mo6 O10 . 3_566 92.2(4) ?
O15 Mo6 O10 . 3_566 157.0(5) ?
O14 Mo6 O10 3_566 3_566 70.5(5) ?
O2 Mo6 O14A . 3_566 87.4(6) ?
O8 Mo6 O14A . 3_566 165.0(5) ?
O15 Mo6 O14A . 3_566 93.6(6) ?
O14 Mo6 O14A 3_566 3_566 24.5(5) ?
O10 Mo6 O14A 3_566 3_566 74.5(5) ?
O2 Mo6 O17B . . 154.3(5) ?
O8 Mo6 O17B . . 101.6(5) ?
O15 Mo6 O17B . . 65.6(5) ?
O14 Mo6 O17B 3_566 . 49.8(6) ?
O10 Mo6 O17B 3_566 . 91.8(4) ?
O14A Mo6 O17B 3_566 . 72.4(6) ?
O2 Mo6 O17A . . 156.3(4) ?
O8 Mo6 O17A . . 67.0(4) ?
O15 Mo6 O17A . . 101.0(5) ?
O14 Mo6 O17A 3_566 . 76.8(6) ?
O10 Mo6 O17A 3_566 . 63.1(4) ?
O14A Mo6 O17A 3_566 . 100.1(6) ?
O17B Mo6 O17A . . 47.2(5) ?
O9 Mo7 O12 . . 102.6(5) ?
O9 Mo7 O6 . . 100.4(5) ?
O12 Mo7 O6 . . 97.2(4) ?
O9 Mo7 O16B . 3_566 111.2(6) ?
O12 Mo7 O16B . 3_566 88.3(5) ?
O6 Mo7 O16B . 3_566 145.8(6) ?
O9 Mo7 O10 . 3_566 97.4(5) ?
O12 Mo7 O10 . 3_566 156.2(5) ?
O6 Mo7 O10 . 3_566 91.6(4) ?
O16B Mo7 O10 3_566 3_566 72.4(5) ?
O9 Mo7 O16 . 3_566 90.5(6) ?
O12 Mo7 O16 . 3_566 94.0(5) ?
O6 Mo7 O16 . 3_566 162.2(5) ?
O16B Mo7 O16 3_566 3_566 20.7(5) ?
O10 Mo7 O16 3_566 3_566 72.9(5) ?
O9 Mo7 O18A . 3_566 156.7(5) ?
O12 Mo7 O18A . 3_566 66.4(5) ?
O6 Mo7 O18A . 3_566 101.3(5) ?
O16B Mo7 O18A 3_566 3_566 50.4(6) ?
O10 Mo7 O18A 3_566 3_566 90.3(4) ?
O16 Mo7 O18A 3_566 3_566 70.7(5) ?
O9 Mo7 O17A . . 155.7(5) ?
O12 Mo7 O17A . . 99.3(5) ?
O6 Mo7 O17A . . 66.2(5) ?
O16B Mo7 O17A 3_566 . 79.6(6) ?
O10 Mo7 O17A 3_566 . 64.3(5) ?
O16 Mo7 O17A 3_566 . 98.4(6) ?
O18A Mo7 O17A 3_566 . 45.6(4) ?
C2 C1 N7 . . 110.5(15) ?
C2 C1 H1 . . 124.7 ?
N7 C1 H1 . . 124.8 ?
C1 C2 C3 . . 102.9(15) ?
C1 C2 H2 . . 128.5 ?
C3 C2 H2 . . 128.6 ?
N8 C3 C2 . . 111.1(13) ?
N8 C3 C4 . . 117.5(13) ?
C2 C3 C4 . . 131.4(14) ?
N9 C4 C5 . . 121.5(13) ?
N9 C4 C3 . . 114.1(12) ?
C5 C4 C3 . . 124.4(13) ?
C4 C5 C6 . . 118.5(14) ?
C4 C5 H5 . . 120.7 ?
C6 C5 H5 . . 120.8 ?
C7 C6 C5 . . 119.9(15) ?
C7 C6 H6 . . 120.1 ?
C5 C6 H6 . . 120.0 ?
C6 C7 C8 . . 120.6(16) ?
C6 C7 H7 . . 119.6 ?
C8 C7 H7 . . 119.8 ?
N9 C8 C7 . . 121.8(15) ?
N9 C8 H8 . . 119.1 ?
C7 C8 H8 . . 119.1 ?
C10 C9 N4 . . 106.4(14) ?
C10 C9 H9 . . 126.8 ?
N4 C9 H9 . . 126.7 ?
C9 C10 C11 . . 105.6(14) ?
C9 C10 H10 . . 127.1 ?
C11 C10 H10 . . 127.2 ?
N5 C11 C10 . . 111.2(13) ?
N5 C11 C12 . . 117.7(12) ?
C10 C11 C12 . . 131.1(13) ?
N6 C12 C13 . . 122.3(13) ?
N6 C12 C11 . . 115.7(11) ?
C13 C12 C11 . . 121.9(13) ?
C14 C13 C12 . . 118.5(16) ?
C14 C13 H13 . . 120.7 ?
C12 C13 H13 . . 120.7 ?
C13 C14 C15 . . 117.6(17) ?
C13 C14 H14 . . 121.1 ?
C15 C14 H14 . . 121.3 ?
C16 C15 C14 . . 121.8(17) ?
C16 C15 H15 . . 119.2 ?
C14 C15 H15 . . 119.1 ?
N6 C16 C15 . . 121.1(15) ?
N6 C16 H16 . . 119.5 ?
C15 C16 H16 . . 119.4 ?
N1 C17 C18 . . 109.6(14) ?
N1 C17 H17 . . 125.2 ?
C18 C17 H17 . . 125.2 ?
C17 C18 C19 . . 102.8(14) ?
C17 C18 H18 . . 128.7 ?
C19 C18 H18 . . 128.5 ?
N2 C19 C18 . . 111.2(12) ?
N2 C19 C20 . . 116.9(12) ?
C18 C19 C20 . . 131.9(13) ?
N3 C20 C21 . . 120.6(13) ?
N3 C20 C19 . . 114.9(11) ?
C21 C20 C19 . . 124.5(14) ?
C22 C21 C20 . . 116.7(16) ?
C22 C21 H21 . . 121.6 ?
C20 C21 H21 . . 121.8 ?
C23 C22 C21 . . 121.5(16) ?
C23 C22 H22 . . 119.2 ?
C21 C22 H22 . . 119.2 ?
C24 C23 C22 . . 119.2(16) ?
C24 C23 H23 . . 120.4 ?
C22 C23 H23 . . 120.4 ?
N3 C24 C23 . . 121.5(14) ?
N3 C24 H24 . . 119.2 ?
C23 C24 H24 . . 119.2 ?
C17 N1 N2 . . 112.8(12) ?
C17 N1 H1A . . 123.5 ?
N2 N1 H1A . . 123.7 ?
C19 N2 N1 . . 103.6(11) ?
C19 N2 Fe1 . . 117.6(9) ?
N1 N2 Fe1 . . 138.7(9) ?
C24 N3 C20 . . 120.2(12) ?
C24 N3 Fe1 . . 125.0(10) ?
C20 N3 Fe1 . . 114.6(8) ?
C9 N4 N5 . . 112.5(13) ?
C9 N4 H4 . . 123.8 ?
N5 N4 H4 . . 123.7 ?
C11 N5 N4 . . 104.1(12) ?
C11 N5 Fe1 . . 115.4(9) ?
N4 N5 Fe1 . . 138.9(10) ?
C12 N6 C16 . . 118.5(12) ?
C12 N6 Fe1 . . 114.9(8) ?
C16 N6 Fe1 . . 125.8(10) ?
C1 N7 N8 . . 109.7(13) ?
C1 N7 H7A . . 125.1 ?
N8 N7 H7A . . 125.2 ?
C3 N8 N7 . . 105.7(12) ?
C3 N8 Fe1 . . 117.6(9) ?
N7 N8 Fe1 . . 136.6(10) ?
C8 N9 C4 . . 117.6(12) ?
C8 N9 Fe1 . . 126.9(10) ?
C4 N9 Fe1 . . 115.4(8) ?
Mo7 O6 Mo5 . . 137.3(6) ?
Mo1 O7 Mo2 . . 137.5(6) ?
Mo6 O8 Mo5 . . 136.7(5) ?
Mo3 O10 Mo7 . 3_566 106.3(4) ?
Mo3 O10 Mo6 . 3_566 107.2(4) ?
Mo7 O10 Mo6 3_566 3_566 129.4(6) ?
O11B O11A Mo4 . . 109(3) ?
O11B O11A Mo1 . . 89(3) ?
Mo4 O11A Mo1 . . 143.0(10) ?
O11B O11A Mo3 . . 77(2) ?
Mo4 O11A Mo3 . . 111.0(9) ?
Mo1 O11A Mo3 . . 104.4(8) ?
O11A O11B Mo3 . . 83(2) ?
O11A O11B Mo1 . . 72(2) ?
Mo3 O11B Mo1 . . 101.9(7) ?
O11A O11B Mo4 . . 54(2) ?
Mo3 O11B Mo4 . . 100.4(7) ?
Mo1 O11B Mo4 . . 117.2(7) ?
Mo7 O12 Mo2 . 3_566 138.9(6) ?
Mo4 O13 Mo5 . . 135.4(6) ?
O14A O14 Mo4 . . 101.1(17) ?
O14A O14 Mo6 . 3_566 88.3(16) ?
Mo4 O14 Mo6 . 3_566 145.8(9) ?
O14A O14 Mo3 . . 73.9(15) ?
Mo4 O14 Mo3 . . 108.0(7) ?
Mo6 O14 Mo3 3_566 . 106.1(7) ?
O14 O14A Mo3 . . 82.4(16) ?
O14 O14A Mo6 . 3_566 67.2(15) ?
Mo3 O14A Mo6 . 3_566 102.7(7) ?
O14 O14A Mo4 . . 56.2(15) ?
Mo3 O14A Mo4 . . 98.6(7) ?
Mo6 O14A Mo4 3_566 . 115.3(8) ?
Mo6 O15 Mo2 . . 138.4(7) ?
O16B O16 Mo3 . . 92.8(19) ?
O16B O16 Mo7 . 3_566 63.9(19) ?
Mo3 O16 Mo7 . 3_566 104.0(7) ?
O16B O16 Mo1 . . 58.0(18) ?
Mo3 O16 Mo1 . . 101.4(7) ?
Mo7 O16 Mo1 3_566 . 116.9(8) ?
O16 O16B Mo1 . . 102(2) ?
O16 O16B Mo7 . 3_566 95(2) ?
Mo1 O16B Mo7 . 3_566 149.0(9) ?
O16 O16B Mo3 . . 66.6(18) ?
Mo1 O16B Mo3 . . 105.3(7) ?
Mo7 O16B Mo3 3_566 . 105.2(7) ?
Si1 O17A O18B . 3_566 58.9(6) ?
Si1 O17A Mo7 . . 122.6(7) ?
O18B O17A Mo7 3_566 . 130.3(8) ?
Si1 O17A Mo5 . . 125.7(7) ?
O18B O17A Mo5 3_566 . 66.8(6) ?
Mo7 O17A Mo5 . . 92.7(5) ?
Si1 O17A Mo6 . . 119.1(7) ?
O18B O17A Mo6 3_566 . 124.3(8) ?
Mo7 O17A Mo6 . . 99.0(5) ?
Mo5 O17A Mo6 . . 90.0(4) ?
Si1 O17B Mo6 . . 121.1(7) ?
Si1 O17B Mo4 . 3_566 117.9(6) ?
Mo6 O17B Mo4 . 3_566 100.9(5) ?
Si1 O17B Mo2 . . 123.6(6) ?
Mo6 O17B Mo2 . . 93.7(4) ?
Mo4 O17B Mo2 3_566 . 93.6(5) ?
Si1 O18A Mo7 . 3_566 122.1(7) ?
Si1 O18A Mo1 . . 120.6(7) ?
Mo7 O18A Mo1 3_566 . 100.3(5) ?
Si1 O18A Mo2 . . 123.7(6) ?
Mo7 O18A Mo2 3_566 . 92.1(4) ?
Mo1 O18A Mo2 . . 90.4(4) ?
Si1 O18B O17A . 3_566 55.4(6) ?
Si1 O18B Mo5 . 3_566 125.8(7) ?
O17A O18B Mo5 3_566 3_566 70.4(6) ?
Si1 O18B Mo1 . 3_566 120.5(6) ?
O17A O18B Mo1 3_566 3_566 132.3(8) ?
Mo5 O18B Mo1 3_566 3_566 94.1(5) ?
Si1 O18B Mo4 . 3_566 116.6(7) ?
O17A O18B Mo4 3_566 3_566 125.0(8) ?
Mo5 O18B Mo4 3_566 3_566 93.7(4) ?
Mo1 O18B Mo4 3_566 3_566 100.1(5) ?
Mo1 O19 Mo5 . . 139.7(7) ?
Mo3 O20 O20A . . 57.8(11) ?
Mo3 O20A O20 . . 60.3(11) ?
O21 O21A Mo3 . . 57.7(10) ?
O21A O21 Mo3 . . 65.9(11) ?
Mo4 O22 Mo2 . 3_566 138.2(6) ?

loop_
_geom_bond_atom_site_label_1
_geom_bond_atom_site_label_2
_geom_bond_site_symmetry_2
_geom_bond_distance
_geom_bond_publ_flag
Si1 O17A 3_566 1.606(13) ?
Si1 O17A . 1.606(13) y
Si1 O18A . 1.648(13) y
Si1 O18A 3_566 1.648(13) ?
Si1 O18B . 1.670(13) y
Si1 O18B 3_566 1.670(13) ?
Si1 O17B . 1.684(13) y
Si1 O17B 3_566 1.684(13) ?
Fe1 N2 . 2.105(11) y
Fe1 N8 . 2.119(11) y
Fe1 N5 . 2.153(11) y
Fe1 N3 . 2.173(11) y
Fe1 N9 . 2.186(12) y
Fe1 N6 . 2.206(11) y
Mo1 O3 . 1.657(9) ?
Mo1 O7 . 1.823(9) ?
Mo1 O19 . 1.832(11) ?
Mo1 O16B . 1.892(16) ?
Mo1 O11A . 2.010(19) ?
Mo1 O11B . 2.117(17) ?
Mo1 O16 . 2.183(17) ?
Mo1 O18B 3_566 2.406(13) ?
Mo1 O18A . 2.423(13) ?
Mo2 O5 . 1.646(9) ?
Mo2 O7 . 1.923(9) ?
Mo2 O12 3_566 1.940(10) ?
Mo2 O15 . 1.950(11) ?
Mo2 O22 3_566 1.993(10) ?
Mo2 O17B . 2.468(13) ?
Mo2 O18A . 2.498(12) ?
Mo3 O21 . 1.700(15) ?
Mo3 O20A . 1.72(3) ?
Mo3 O20 . 1.765(17) ?
Mo3 O21A . 1.84(3) ?
Mo3 O16 . 1.998(16) ?
Mo3 O10 . 2.033(9) ?
Mo3 O11B . 2.051(17) ?
Mo3 O11A . 2.086(19) ?
Mo3 O14A . 2.099(16) ?
Mo3 O14 . 2.164(15) ?
Mo3 O16B . 2.174(15) ?
Mo4 O4 . 1.663(8) ?
Mo4 O22 . 1.803(10) ?
Mo4 O13 . 1.839(9) ?
Mo4 O14 . 1.895(15) ?
Mo4 O11A . 1.903(19) ?
Mo4 O11B . 2.228(18) ?
Mo4 O14A . 2.237(17) ?
Mo4 O17B 3_566 2.397(14) ?
Mo4 O18B 3_566 2.435(13) ?
Mo5 O1 . 1.659(9) ?
Mo5 O19 . 1.918(11) ?
Mo5 O8 . 1.928(9) ?
Mo5 O6 . 1.952(9) ?
Mo5 O13 . 1.978(9) ?
Mo5 O18B 3_566 2.404(13) ?
Mo5 O17A . 2.463(14) ?
Mo6 O2 . 1.668(9) ?
Mo6 O8 . 1.833(9) ?
Mo6 O15 . 1.832(10) ?
Mo6 O14 3_566 1.954(15) ?
Mo6 O10 3_566 2.061(11) ?
Mo6 O14A 3_566 2.119(17) ?
Mo6 O17B . 2.375(13) ?
Mo6 O17A . 2.480(13) ?
Mo7 O9 . 1.664(10) ?
Mo7 O12 . 1.818(9) ?
Mo7 O6 . 1.840(9) ?
Mo7 O16B 3_566 1.943(16) ?
Mo7 O10 3_566 2.058(10) ?
Mo7 O16 3_566 2.154(17) ?
Mo7 O18A 3_566 2.389(13) ?
Mo7 O17A . 2.417(13) ?
C1 C2 . 1.34(2) ?
C1 N7 . 1.337(19) ?
C1 H1 . 0.9300 ?
C2 C3 . 1.410(19) ?
C2 H2 . 0.9300 ?
C3 N8 . 1.325(16) ?
C3 C4 . 1.455(18) ?
C4 N9 . 1.370(16) ?
C4 C5 . 1.383(18) ?
C5 C6 . 1.409(19) ?
C5 H5 . 0.9300 ?
C6 C7 . 1.32(2) ?
C6 H6 . 0.9300 ?
C7 C8 . 1.38(2) ?
C7 H7 . 0.9300 ?
C8 N9 . 1.369(17) ?
C8 H8 . 0.9300 ?
C9 C10 . 1.37(2) ?
C9 N4 . 1.368(19) ?
C9 H9 . 0.9300 ?
C10 C11 . 1.435(19) ?
C10 H10 . 0.9300 ?
C11 N5 . 1.335(16) ?
C11 C12 . 1.440(18) ?
C12 N6 . 1.332(16) ?
C12 C13 . 1.417(19) ?
C13 C14 . 1.38(2) ?
C13 H13 . 0.9300 ?
C14 C15 . 1.38(2) ?
C14 H14 . 0.9300 ?
C15 C16 . 1.37(2) ?
C15 H15 . 0.9300 ?
C16 N6 . 1.351(17) ?
C16 H16 . 0.9300 ?
C17 N1 . 1.313(17) ?
C17 C18 . 1.349(19) ?
C17 H17 . 0.9300 ?
C18 C19 . 1.444(19) ?
C18 H18 . 0.9300 ?
C19 N2 . 1.333(16) ?
C19 C20 . 1.452(18) ?
C20 N3 . 1.378(16) ?
C20 C21 . 1.411(19) ?
C21 C22 . 1.39(2) ?
C21 H21 . 0.9300 ?
C22 C23 . 1.37(2) ?
C22 H22 . 0.9300 ?
C23 C24 . 1.37(2) ?
C23 H23 . 0.9300 ?
C24 N3 . 1.335(16) ?
C24 H24 . 0.9300 ?
N1 N2 . 1.359(14) ?
N1 H1A . 0.8600 ?
N4 N5 . 1.382(15) ?
N4 H4 . 0.8600 ?
N7 N8 . 1.339(14) ?
N7 H7A . 0.8600 ?
O10 Mo7 3_566 2.058(10) ?
O10 Mo6 3_566 2.061(11) ?
O11A O11B . 0.701(18) ?
O12 Mo2 3_566 1.940(10) ?
O14 O14A . 0.878(17) ?
O14 Mo6 3_566 1.954(15) ?
O14A Mo6 3_566 2.119(17) ?
O16 O16B . 0.766(16) ?
O16 Mo7 3_566 2.154(17) ?
O16B Mo7 3_566 1.943(16) ?
O17A O18B 3_566 1.778(18) ?
O17B Mo4 3_566 2.397(14) ?
O18A Mo7 3_566 2.389(13) ?
O18B O17A 3_566 1.778(18) ?
O18B Mo5 3_566 2.404(13) ?
O18B Mo1 3_566 2.406(13) ?
O18B Mo4 3_566 2.435(13) ?
O20 O20A . 1.79(4) ?
O21A O21 . 1.68(3) ?
O22 Mo2 3_566 1.993(10) ?

loop_
_geom_hbond_atom_site_label_D
_geom_hbond_atom_site_label_H
_geom_hbond_atom_site_label_A
_geom_hbond_site_symmetry_A
_geom_hbond_distance_DH
_geom_hbond_distance_HA
_geom_hbond_distance_DA
_geom_hbond_angle_DHA
N4 H4 O13 4_575 0.86 2.15 2.973(17) 159.0
N1 H1A O21A 3_666 0.86 2.17 2.96(3) 151.7
N1 H1A O21 3_666 0.86 2.05 2.844(19) 153.3
